data_4074617
loop_
_publ_author_name
'Yin, Gang-Qiang'
'Wei, Qiao-Hua'
'Zhang, Li-Yi'
'Chen, Zhong-Ning'

_publ_section_title
;
 Luminescent PtII&#x2212;MI(M = Cu, Ag, Au) Heteronuclear Alkynyl
 Complexes Prepared by Reaction of [Pt(C&#x22EE;CR)4]2-with
 [M2(dppm)2]2+(dppm = Bis(diphenylphosphino)methane)
;
_journal_issue 3
_journal_name_full Organometallics
_journal_page_first 580
_journal_paper_doi 10.1021/om050620e
_journal_volume 25
_journal_year 2006
_chemical_formula_sum 'C33 H36 Cl2 Cu F6 N P2 Pt0.5 Sb Si'
_chemical_formula_weight 1004.39
_chemical_name_systematic
;
 ?
;
_space_group_IT_number 14
_symmetry_cell_setting monoclinic
_symmetry_space_group_name_Hall '-P 2ybc'
_symmetry_space_group_name_H-M 'P 1 21/c 1'
_atom_sites_solution_hydrogens geom
_atom_sites_solution_primary direct
_atom_sites_solution_secondary difmap
_audit_creation_method SHELXL-97
_cell_angle_alpha 90.00
_cell_angle_beta 104.5260(10)
_cell_angle_gamma 90.00
_cell_formula_units_Z 4
_cell_length_a 14.9699(4)
_cell_length_b 15.0645(4)
_cell_length_c 18.2548(4)
_cell_measurement_reflns_used 6678
_cell_measurement_temperature 293(2)
_cell_measurement_theta_max 25.19
_cell_measurement_theta_min 1.78
_cell_volume 3985.12(17)
_computing_cell_refinement 'Siemens SMART & SAINT'
_computing_data_collection 'Siemens SMART'
_computing_data_reduction 'Siemens XPREP'
_computing_molecular_graphics 'Bruker SHELXTL'
_computing_publication_material 'Bruker SHELXTL'
_computing_structure_refinement 'Siemens SHELXTL'
_computing_structure_solution 'Siemens SHELXTL'
_diffrn_ambient_temperature 293(2)
_diffrn_measured_fraction_theta_full 0.985
_diffrn_measured_fraction_theta_max 0.985
_diffrn_measurement_device_type 'Siemens SMART CCD'
_diffrn_measurement_method 'phi and omega scans'
_diffrn_radiation_monochromator graphite
_diffrn_radiation_source 'fine-focus sealed tube'
_diffrn_radiation_type MoK\a
_diffrn_radiation_wavelength 0.71073
_diffrn_reflns_av_R_equivalents 0.0329
_diffrn_reflns_av_sigmaI/netI 0.0441
_diffrn_reflns_limit_h_max 17
_diffrn_reflns_limit_h_min -13
_diffrn_reflns_limit_k_max 17
_diffrn_reflns_limit_k_min -8
_diffrn_reflns_limit_l_max 21
_diffrn_reflns_limit_l_min -21
_diffrn_reflns_number 13190
_diffrn_reflns_theta_full 25.19
_diffrn_reflns_theta_max 25.19
_diffrn_reflns_theta_min 1.78
_diffrn_standards_decay_% none
_diffrn_standards_interval_count none
_diffrn_standards_interval_time none
_diffrn_standards_number none
_exptl_absorpt_coefficient_mu 3.254
_exptl_absorpt_correction_T_max 1.0000
_exptl_absorpt_correction_T_min .5547
_exptl_absorpt_correction_type empirical
_exptl_absorpt_process_details 'SADABS (Sheldrick, 1996)'
_exptl_crystal_colour 'pale yellow'
_exptl_crystal_density_diffrn 1.674
_exptl_crystal_density_method 'not measured'
_exptl_crystal_description prism
_exptl_crystal_F_000 1968
_exptl_crystal_size_max .56
_exptl_crystal_size_mid .50
_exptl_crystal_size_min .40
_refine_diff_density_max 1.444
_refine_diff_density_min -2.590
_refine_diff_density_rms 0.161
_refine_ls_extinction_method none
_refine_ls_goodness_of_fit_ref 1.167
_refine_ls_hydrogen_treatment constr
_refine_ls_matrix_type full
_refine_ls_number_parameters 421
_refine_ls_number_reflns 7056
_refine_ls_number_restraints 6
_refine_ls_restrained_S_all 1.167
_refine_ls_R_factor_all 0.1001
_refine_ls_R_factor_gt 0.0701
_refine_ls_shift/su_max 0.076
_refine_ls_shift/su_mean 0.002
_refine_ls_structure_factor_coef Fsqd
_refine_ls_weighting_details 'calc w=1/[\s^2^(Fo^2^)+(0.0651P)^2^+38.5007P] where P=(Fo^2^+2Fc^2^)/3'
_refine_ls_weighting_scheme calc
_refine_ls_wR_factor_gt 0.1701
_refine_ls_wR_factor_ref 0.1962
_reflns_number_gt 5346
_reflns_number_total 7056
_reflns_threshold_expression >2sigma(I)
_cod_data_source_file om050620esi20051124_094200.cif
_cod_data_source_block Compoumd_12
_cod_depositor_comments
;
The following automatic conversions were performed:

'_symmetry_cell_setting' value 'Monoclinic' changed to 'monoclinic'
according to /home/saulius/struct/CIF-dictionaries/cif_core.dic
dictionary named 'cif_core.dic' version 2.4.1 from 2010-06-29.

Automatic conversion script
Id: cif_fix_values 1715 2011-07-08 13:25:40Z adriana 
;
_cod_original_sg_symbol_H-M P2(1)/c
_cod_original_formula_sum 'C33 H36 Cl2 Cu F6 N P2 Pt0.50 Sb Si'
_cod_database_code 4074617

loop_
_symmetry_equiv_pos_as_xyz
'x, y, z'
'-x, y+1/2, -z+1/2'
'-x, -y, -z'
'x, -y-1/2, z-1/2'

loop_
_atom_site_label
_atom_site_type_symbol
_atom_site_fract_x
_atom_site_fract_y
_atom_site_fract_z
_atom_site_U_iso_or_equiv
_atom_site_adp_type
_atom_site_occupancy
_atom_site_symmetry_multiplicity
_atom_site_calc_flag
_atom_site_refinement_flags
_atom_site_disorder_assembly
_atom_site_disorder_group
Pt Pt 0.0000 0.0000 0.5000 0.04016(18) Uani 1 2 d S . .
Cu Cu 0.19366(10) 0.02259(10) 0.65037(9) 0.0624(4) Uani 1 1 d . . .
Sb Sb 0.66996(11) 0.55929(10) 0.26921(9) 0.1271(6) Uani 1 1 d . . .
P1 P 0.0748(2) 0.04234(19) 0.70397(16) 0.0495(7) Uani 1 1 d . . .
P2 P -0.01906(19) -0.09833(17) 0.59173(14) 0.0432(6) Uani 1 1 d . . .
Si Si 0.3378(3) -0.0487(3) 0.5408(3) 0.0778(11) Uani 1 1 d . . .
F1 F 0.7781(9) 0.5259(11) 0.2471(11) 0.189(7) Uani 1 1 d . . .
F2 F 0.5654(16) 0.5903(19) 0.2899(13) 0.300(13) Uani 1 1 d . . .
F3 F 0.7179(17) 0.5342(13) 0.3623(8) 0.246(10) Uani 1 1 d . . .
F4 F 0.6304(12) 0.4488(11) 0.2522(10) 0.209(7) Uani 1 1 d . . .
F5 F 0.7146(15) 0.6712(10) 0.2826(12) 0.244(9) Uani 1 1 d . . .
F6 F 0.6196(11) 0.5877(13) 0.1692(8) 0.214(8) Uani 1 1 d . . .
N1 N 0.3092(9) 0.0724(11) 0.7113(8) 0.100(4) Uani 1 1 d . . .
C1 C -0.0210(8) -0.0382(7) 0.6773(6) 0.051(3) Uani 1 1 d . . .
H1A H -0.0168 -0.0802 0.7183 0.061 Uiso 1 1 calc R . .
H1B H -0.0792 -0.0069 0.6698 0.061 Uiso 1 1 calc R . .
C11 C 0.1368(7) -0.0143(7) 0.5358(6) 0.048(2) Uani 1 1 d . . .
C12 C 0.2206(8) -0.0233(8) 0.5512(7) 0.058(3) Uani 1 1 d . . .
C13 C 0.4077(12) 0.0531(13) 0.5497(12) 0.115(6) Uani 1 1 d . . .
H13A H 0.3788 0.0944 0.5109 0.173 Uiso 1 1 calc R . .
H13B H 0.4683 0.0387 0.5443 0.173 Uiso 1 1 calc R . .
H13C H 0.4126 0.0793 0.5985 0.173 Uiso 1 1 calc R . .
C14 C 0.3895(12) -0.1321(14) 0.6127(14) 0.148(9) Uani 1 1 d . . .
H14A H 0.3978 -0.1068 0.6623 0.222 Uiso 1 1 calc R . .
H14B H 0.4482 -0.1503 0.6057 0.222 Uiso 1 1 calc R . .
H14C H 0.3494 -0.1826 0.6078 0.222 Uiso 1 1 calc R . .
C15 C 0.3220(12) -0.0964(16) 0.4460(11) 0.135(8) Uani 1 1 d . . .
H15A H 0.2954 -0.0527 0.4086 0.202 Uiso 1 1 calc R . .
H15B H 0.2816 -0.1468 0.4407 0.202 Uiso 1 1 calc R . .
H15C H 0.3807 -0.1148 0.4390 0.202 Uiso 1 1 calc R . .
C16 C 0.3721(13) 0.1115(14) 0.7430(12) 0.113(6) Uani 1 1 d . . .
C17 C 0.4529(13) 0.1630(18) 0.7826(15) 0.181(12) Uani 1 1 d . . .
H17A H 0.4875 0.1808 0.7472 0.272 Uiso 1 1 calc R . .
H17B H 0.4912 0.1272 0.8216 0.272 Uiso 1 1 calc R . .
H17C H 0.4330 0.2148 0.8047 0.272 Uiso 1 1 calc R . .
C21 C 0.0254(8) 0.1508(7) 0.6755(6) 0.053(3) Uani 1 1 d . . .
C22 C -0.0654(10) 0.1690(9) 0.6471(7) 0.072(4) Uani 1 1 d . . .
H22A H -0.1084 0.1234 0.6421 0.086 Uiso 1 1 calc R . .
C23 C -0.0954(12) 0.2549(10) 0.6250(9) 0.087(4) Uani 1 1 d . . .
H23A H -0.1580 0.2662 0.6064 0.105 Uiso 1 1 calc R . .
C24 C -0.0340(13) 0.3212(9) 0.6306(7) 0.079(4) Uani 1 1 d . . .
H24A H -0.0544 0.3781 0.6149 0.095 Uiso 1 1 calc R . .
C25 C 0.0565(13) 0.3060(8) 0.6588(8) 0.078(4) Uani 1 1 d . . .
H25A H 0.0985 0.3524 0.6630 0.094 Uiso 1 1 calc R . .
C26 C 0.0878(10) 0.2200(8) 0.6821(7) 0.068(3) Uani 1 1 d . . .
H26A H 0.1504 0.2096 0.7020 0.081 Uiso 1 1 calc R . .
C31 C 0.0964(9) 0.0439(7) 0.8063(6) 0.057(3) Uani 1 1 d . . .
C32 C 0.1782(11) 0.0103(10) 0.8493(8) 0.083(4) Uani 1 1 d . . .
H32A H 0.2217 -0.0113 0.8253 0.099 Uiso 1 1 calc R . .
C33 C 0.1973(14) 0.0078(12) 0.9274(9) 0.100(6) Uani 1 1 d . . .
H33A H 0.2541 -0.0128 0.9557 0.120 Uiso 1 1 calc R . .
C34 C 0.1315(17) 0.0360(11) 0.9624(8) 0.106(7) Uani 1 1 d . . .
H34A H 0.1423 0.0326 1.0148 0.128 Uiso 1 1 calc R . .
C35 C 0.0519(16) 0.0684(10) 0.9209(9) 0.103(6) Uani 1 1 d . . .
H35A H 0.0078 0.0883 0.9451 0.124 Uiso 1 1 calc R . .
C36 C 0.0332(12) 0.0731(9) 0.8427(8) 0.086(5) Uani 1 1 d . . .
H36A H -0.0227 0.0963 0.8151 0.103 Uiso 1 1 calc R . .
C41 C 0.0728(8) -0.1802(7) 0.6193(7) 0.057(3) Uani 1 1 d . . .
C42 C 0.0962(11) -0.2276(9) 0.5627(8) 0.084(4) Uani 1 1 d . . .
H42A H 0.0664 -0.2165 0.5124 0.101 Uiso 1 1 calc R . .
C43 C 0.1629(14) -0.2908(11) 0.5801(13) 0.112(6) Uani 1 1 d . . .
H43A H 0.1760 -0.3238 0.5410 0.134 Uiso 1 1 calc R . .
C44 C 0.2100(14) -0.3072(13) 0.6505(15) 0.117(7) Uani 1 1 d . . .
H44A H 0.2577 -0.3484 0.6604 0.140 Uiso 1 1 calc R . .
C45 C 0.1873(13) -0.2630(14) 0.7074(12) 0.122(7) Uani 1 1 d . . .
H45A H 0.2176 -0.2760 0.7572 0.147 Uiso 1 1 calc R . .
C46 C 0.1187(11) -0.1977(11) 0.6921(9) 0.093(5) Uani 1 1 d . . .
H46A H 0.1046 -0.1663 0.7317 0.112 Uiso 1 1 calc R . .
C51 C -0.1221(8) -0.1646(7) 0.5689(6) 0.054(3) Uani 1 1 d . . .
C52 C -0.1513(10) -0.2023(9) 0.4981(7) 0.073(4) Uani 1 1 d . . .
H52A H -0.1178 -0.1910 0.4625 0.087 Uiso 1 1 calc R . .
C53 C -0.2266(11) -0.2550(9) 0.4782(10) 0.088(5) Uani 1 1 d . . .
H53A H -0.2445 -0.2797 0.4301 0.105 Uiso 1 1 calc R . .
C54 C -0.2759(12) -0.2713(11) 0.5303(13) 0.105(6) Uani 1 1 d . . .
H54A H -0.3277 -0.3077 0.5174 0.127 Uiso 1 1 calc R . .
C55 C -0.2514(13) -0.2359(13) 0.5990(12) 0.111(6) Uani 1 1 d . . .
H55A H -0.2868 -0.2473 0.6332 0.134 Uiso 1 1 calc R . .
C56 C -0.1738(11) -0.1824(10) 0.6209(9) 0.090(5) Uani 1 1 d . . .
H56A H -0.1567 -0.1587 0.6694 0.108 Uiso 1 1 calc R . .
Cl1 Cl 0.633(2) 0.353(3) 0.642(2) 0.424(15) Uiso 0.48(2) 1 d PD A 1
Cl2 Cl 0.515(3) 0.431(3) 0.5107(19) 0.424(15) Uiso 0.48(2) 1 d PD . 1
Cl1' Cl 0.597(3) 0.295(3) 0.6568(18) 0.424(15) Uiso 0.52 1 d PD A 2
Cl2' Cl 0.567(3) 0.343(3) 0.5047(18) 0.424(15) Uiso 0.52 1 d PD A 2
C01 C 0.5195(18) 0.352(3) 0.5834(19) 0.40(3) Uiso 1 1 d D . .

loop_
_atom_site_aniso_label
_atom_site_aniso_U_11
_atom_site_aniso_U_22
_atom_site_aniso_U_33
_atom_site_aniso_U_23
_atom_site_aniso_U_13
_atom_site_aniso_U_12
Pt 0.0459(3) 0.0389(3) 0.0388(3) 0.0054(2) 0.0163(2) 0.0021(3)
Cu 0.0579(9) 0.0681(10) 0.0628(9) -0.0025(7) 0.0181(7) 0.0006(7)
Sb 0.1210(11) 0.1135(11) 0.1317(12) 0.0053(9) 0.0034(9) 0.0032(9)
P1 0.0634(18) 0.0420(14) 0.0451(15) -0.0007(12) 0.0170(13) -0.0010(13)
P2 0.0577(16) 0.0358(13) 0.0391(13) 0.0049(11) 0.0180(12) -0.0017(12)
Si 0.050(2) 0.093(3) 0.094(3) -0.003(2) 0.0238(19) 0.0079(19)
F1 0.103(9) 0.186(13) 0.28(2) 0.007(13) 0.050(11) 0.026(9)
F2 0.27(2) 0.41(4) 0.27(2) 0.06(2) 0.16(2) 0.13(2)
F3 0.37(3) 0.215(16) 0.104(10) 0.001(11) -0.037(13) 0.044(17)
F4 0.219(17) 0.151(13) 0.233(17) 0.030(12) 0.010(13) -0.070(12)
F5 0.33(2) 0.108(11) 0.27(2) -0.011(12) 0.016(18) -0.006(13)
F6 0.175(13) 0.28(2) 0.151(12) 0.056(13) -0.025(10) 0.007(13)
N1 0.074(9) 0.125(12) 0.103(10) -0.030(9) 0.025(8) -0.010(8)
C1 0.067(7) 0.045(6) 0.046(6) -0.003(5) 0.024(5) 0.004(5)
C11 0.042(6) 0.053(7) 0.054(6) 0.007(5) 0.020(5) -0.001(5)
C12 0.054(7) 0.068(8) 0.054(7) 0.009(5) 0.016(5) 0.001(5)
C13 0.082(11) 0.121(15) 0.160(18) -0.016(13) 0.065(12) -0.022(10)
C14 0.076(12) 0.134(18) 0.22(3) 0.043(17) 0.015(14) 0.036(12)
C15 0.092(12) 0.21(2) 0.120(15) -0.059(15) 0.053(11) -0.018(14)
C16 0.084(12) 0.120(15) 0.130(16) -0.026(13) 0.017(11) 0.010(11)
C17 0.078(13) 0.19(3) 0.24(3) -0.08(2) -0.016(15) -0.031(15)
C21 0.073(8) 0.050(6) 0.038(5) -0.002(5) 0.018(5) 0.001(6)
C22 0.086(10) 0.057(8) 0.068(8) -0.005(6) 0.011(7) 0.002(7)
C23 0.104(12) 0.072(10) 0.081(10) -0.008(8) 0.013(9) 0.022(9)
C24 0.137(14) 0.048(7) 0.051(7) -0.006(6) 0.019(8) 0.021(9)
C25 0.129(13) 0.041(7) 0.072(9) -0.013(6) 0.040(9) -0.007(8)
C26 0.091(10) 0.052(7) 0.058(7) -0.002(6) 0.015(7) 0.002(7)
C31 0.083(8) 0.042(6) 0.045(6) -0.004(5) 0.016(6) 0.001(6)
C32 0.088(10) 0.088(10) 0.067(8) 0.014(8) 0.011(7) -0.018(8)
C33 0.119(14) 0.103(13) 0.063(9) 0.013(9) -0.007(9) -0.031(11)
C34 0.19(2) 0.069(10) 0.043(8) 0.000(7) 0.003(11) -0.034(12)
C35 0.19(2) 0.066(9) 0.057(9) 0.006(7) 0.043(11) 0.017(11)
C36 0.132(13) 0.073(9) 0.060(8) 0.014(7) 0.038(8) 0.037(9)
C41 0.067(7) 0.041(6) 0.064(7) 0.017(5) 0.020(6) 0.005(5)
C42 0.114(12) 0.062(8) 0.081(10) -0.019(7) 0.031(9) 0.032(8)
C43 0.140(17) 0.067(10) 0.143(17) -0.018(11) 0.063(14) 0.030(11)
C44 0.112(15) 0.087(13) 0.16(2) 0.044(14) 0.047(15) 0.042(11)
C45 0.119(15) 0.136(17) 0.104(14) 0.061(13) 0.013(12) 0.059(13)
C46 0.104(12) 0.101(12) 0.072(10) 0.020(9) 0.015(9) 0.025(10)
C51 0.067(7) 0.044(6) 0.054(6) 0.005(5) 0.021(6) 0.002(5)
C52 0.092(10) 0.063(8) 0.065(8) -0.002(6) 0.023(7) -0.020(7)
C53 0.094(11) 0.058(8) 0.098(11) -0.011(8) 0.002(9) -0.020(8)
C54 0.087(12) 0.077(11) 0.149(18) -0.002(11) 0.022(12) -0.037(9)
C55 0.103(13) 0.113(14) 0.127(16) -0.002(12) 0.044(12) -0.049(11)
C56 0.112(12) 0.090(10) 0.078(10) -0.007(8) 0.042(9) -0.040(9)

loop_
_atom_type_symbol
_atom_type_description
_atom_type_scat_dispersion_real
_atom_type_scat_dispersion_imag
_atom_type_scat_source
C C 0.0033 0.0016 'International Tables Vol C Tables 4.2.6.8 and 6.1.1.4'
H H 0.0000 0.0000 'International Tables Vol C Tables 4.2.6.8 and 6.1.1.4'
N N 0.0061 0.0033 'International Tables Vol C Tables 4.2.6.8 and 6.1.1.4'
F F 0.0171 0.0103 'International Tables Vol C Tables 4.2.6.8 and 6.1.1.4'
Si Si 0.0817 0.0704 'International Tables Vol C Tables 4.2.6.8 and 6.1.1.4'
P P 0.1023 0.0942 'International Tables Vol C Tables 4.2.6.8 and 6.1.1.4'
Cl Cl 0.1484 0.1585 'International Tables Vol C Tables 4.2.6.8 and 6.1.1.4'
Cu Cu 0.3201 1.2651 'International Tables Vol C Tables 4.2.6.8 and 6.1.1.4'
Sb Sb -0.5866 1.5461 'International Tables Vol C Tables 4.2.6.8 and 6.1.1.4'
Pt Pt -1.7033 8.3905 'International Tables Vol C Tables 4.2.6.8 and 6.1.1.4'

loop_
_geom_angle_atom_site_label_1
_geom_angle_atom_site_label_2
_geom_angle_atom_site_label_3
_geom_angle
_geom_angle_site_symmetry_1
_geom_angle_site_symmetry_3
C11 Pt C11 180.000(1) . 3_556
C11 Pt P2 90.2(3) . 3_556
C11 Pt P2 89.8(3) 3_556 3_556
C11 Pt P2 89.8(3) . .
C11 Pt P2 90.2(3) 3_556 .
P2 Pt P2 180.0 3_556 .
N1 Cu C12 106.7(5) . .
N1 Cu C11 137.6(5) . .
C12 Cu C11 33.9(4) . .
N1 Cu P1 112.6(4) . .
C12 Cu P1 140.5(3) . .
C11 Cu P1 107.2(3) . .
F3 Sb F2 91.1(11) . .
F3 Sb F4 90.3(9) . .
F2 Sb F4 90.7(12) . .
F3 Sb F5 91.3(10) . .
F2 Sb F5 92.4(12) . .
F4 Sb F5 176.5(10) . .
F3 Sb F1 89.1(10) . .
F2 Sb F1 179.4(12) . .
F4 Sb F1 88.7(8) . .
F5 Sb F1 88.2(9) . .
F3 Sb F6 179.1(10) . .
F2 Sb F6 89.2(9) . .
F4 Sb F6 90.5(9) . .
F5 Sb F6 87.8(9) . .
F1 Sb F6 90.6(8) . .
C31 P1 C21 103.7(5) . .
C31 P1 C1 101.9(5) . .
C21 P1 C1 106.4(5) . .
C31 P1 Cu 119.5(4) . .
C21 P1 Cu 107.7(4) . .
C1 P1 Cu 116.3(3) . .
C51 P2 C1 106.2(5) . .
C51 P2 C41 103.5(5) . .
C1 P2 C41 105.9(5) . .
C51 P2 Pt 116.4(4) . .
C1 P2 Pt 109.7(4) . .
C41 P2 Pt 114.4(4) . .
C15 Si C14 109.8(11) . .
C15 Si C13 110.2(9) . .
C14 Si C13 112.2(10) . .
C15 Si C12 106.1(7) . .
C14 Si C12 107.9(8) . .
C13 Si C12 110.6(7) . .
C16 N1 Cu 171.4(18) . .
P2 C1 P1 112.1(6) . .
P2 C1 H1A 109.2 . .
P1 C1 H1A 109.2 . .
P2 C1 H1B 109.2 . .
P1 C1 H1B 109.2 . .
H1A C1 H1B 107.9 . .
C12 C11 Pt 174.3(10) . .
C12 C11 Cu 70.6(7) . .
Pt C11 Cu 114.8(5) . .
C11 C12 Si 160.7(11) . .
C11 C12 Cu 75.5(8) . .
Si C12 Cu 123.8(6) . .
Si C13 H13A 109.5 . .
Si C13 H13B 109.5 . .
H13A C13 H13B 109.5 . .
Si C13 H13C 109.5 . .
H13A C13 H13C 109.5 . .
H13B C13 H13C 109.5 . .
Si C14 H14A 109.5 . .
Si C14 H14B 109.5 . .
H14A C14 H14B 109.5 . .
Si C14 H14C 109.5 . .
H14A C14 H14C 109.5 . .
H14B C14 H14C 109.5 . .
Si C15 H15A 109.5 . .
Si C15 H15B 109.5 . .
H15A C15 H15B 109.5 . .
Si C15 H15C 109.5 . .
H15A C15 H15C 109.5 . .
H15B C15 H15C 109.5 . .
N1 C16 C17 179(3) . .
C16 C17 H17A 109.5 . .
C16 C17 H17B 109.5 . .
H17A C17 H17B 109.5 . .
C16 C17 H17C 109.5 . .
H17A C17 H17C 109.5 . .
H17B C17 H17C 109.5 . .
C22 C21 C26 118.1(12) . .
C22 C21 P1 126.1(10) . .
C26 C21 P1 115.8(9) . .
C21 C22 C23 121.1(14) . .
C21 C22 H22A 119.5 . .
C23 C22 H22A 119.5 . .
C24 C23 C22 120.3(15) . .
C24 C23 H23A 119.9 . .
C22 C23 H23A 119.9 . .
C25 C24 C23 120.4(13) . .
C25 C24 H24A 119.8 . .
C23 C24 H24A 119.8 . .
C24 C25 C26 120.1(14) . .
C24 C25 H25A 120.0 . .
C26 C25 H25A 120.0 . .
C21 C26 C25 120.0(13) . .
C21 C26 H26A 120.0 . .
C25 C26 H26A 120.0 . .
C36 C31 C32 118.0(12) . .
C36 C31 P1 122.8(10) . .
C32 C31 P1 119.1(10) . .
C31 C32 C33 121.5(17) . .
C31 C32 H32A 119.2 . .
C33 C32 H32A 119.2 . .
C34 C33 C32 119.1(18) . .
C34 C33 H33A 120.5 . .
C32 C33 H33A 120.5 . .
C35 C34 C33 119.5(15) . .
C35 C34 H34A 120.2 . .
C33 C34 H34A 120.2 . .
C34 C35 C36 121.6(18) . .
C34 C35 H35A 119.2 . .
C36 C35 H35A 119.2 . .
C31 C36 C35 120.1(15) . .
C31 C36 H36A 119.9 . .
C35 C36 H36A 119.9 . .
C46 C41 C42 118.2(13) . .
C46 C41 P2 124.3(11) . .
C42 C41 P2 117.5(10) . .
C43 C42 C41 120.0(15) . .
C43 C42 H42A 120.0 . .
C41 C42 H42A 120.0 . .
C44 C43 C42 122.6(17) . .
C44 C43 H43A 118.7 . .
C42 C43 H43A 118.7 . .
C43 C44 C45 118.7(17) . .
C43 C44 H44A 120.6 . .
C45 C44 H44A 120.6 . .
C44 C45 C46 120.6(17) . .
C44 C45 H45A 119.7 . .
C46 C45 H45A 119.7 . .
C41 C46 C45 119.7(16) . .
C41 C46 H46A 120.1 . .
C45 C46 H46A 120.1 . .
C52 C51 C56 117.4(12) . .
C52 C51 P2 119.8(9) . .
C56 C51 P2 122.7(10) . .
C53 C52 C51 122.6(14) . .
C53 C52 H52A 118.7 . .
C51 C52 H52A 118.7 . .
C52 C53 C54 118.7(15) . .
C52 C53 H53A 120.7 . .
C54 C53 H53A 120.7 . .
C55 C54 C53 121.1(15) . .
C55 C54 H54A 119.4 . .
C53 C54 H54A 119.4 . .
C54 C55 C56 121.2(17) . .
C54 C55 H55A 119.4 . .
C56 C55 H55A 119.4 . .
C55 C56 C51 119.0(15) . .
C55 C56 H56A 120.5 . .
C51 C56 H56A 120.5 . .
C01 Cl2 Cl2 139(4) . 3_666
Cl2' C01 Cl1' 104.9(19) . .
Cl2' C01 Cl2 52.1(19) . .
Cl1' C01 Cl2 143(2) . .
Cl2' C01 Cl1 89(2) . .
Cl1' C01 Cl1 36(2) . .
Cl2 C01 Cl1 107.7(11) . .

loop_
_geom_bond_atom_site_label_1
_geom_bond_atom_site_label_2
_geom_bond_distance
_geom_bond_site_symmetry_2
Pt C11 1.999(10) .
Pt C11 1.999(10) 3_556
Pt P2 2.306(2) 3_556
Pt P2 2.306(2) .
Cu N1 1.956(14) .
Cu C12 2.070(12) .
Cu C11 2.124(11) .
Cu P1 2.255(3) .
Sb F3 1.712(14) .
Sb F2 1.763(18) .
Sb F4 1.768(15) .
Sb F5 1.808(16) .
Sb F1 1.835(14) .
Sb F6 1.842(14) .
P1 C31 1.814(11) .
P1 C21 1.816(12) .
P1 C1 1.848(12) .
P2 C51 1.796(12) .
P2 C1 1.812(10) .
P2 C41 1.822(11) .
Si C15 1.833(17) .
Si C14 1.841(19) .
Si C13 1.841(17) .
Si C12 1.851(12) .
N1 C16 1.14(2) .
C1 H1A 0.9700 .
C1 H1B 0.9700 .
C11 C12 1.224(15) .
C13 H13A 0.9600 .
C13 H13B 0.9600 .
C13 H13C 0.9600 .
C14 H14A 0.9600 .
C14 H14B 0.9600 .
C14 H14C 0.9600 .
C15 H15A 0.9600 .
C15 H15B 0.9600 .
C15 H15C 0.9600 .
C16 C17 1.47(3) .
C17 H17A 0.9600 .
C17 H17B 0.9600 .
C17 H17C 0.9600 .
C21 C22 1.355(17) .
C21 C26 1.384(17) .
C22 C23 1.395(19) .
C22 H22A 0.9300 .
C23 C24 1.34(2) .
C23 H23A 0.9300 .
C24 C25 1.34(2) .
C24 H24A 0.9300 .
C25 C26 1.407(18) .
C25 H25A 0.9300 .
C26 H26A 0.9300 .
C31 C36 1.358(18) .
C31 C32 1.376(18) .
C32 C33 1.38(2) .
C32 H32A 0.9300 .
C33 C34 1.37(3) .
C33 H33A 0.9300 .
C34 C35 1.33(3) .
C34 H34A 0.9300 .
C35 C36 1.387(19) .
C35 H35A 0.9300 .
C36 H36A 0.9300 .
C41 C46 1.360(18) .
C41 C42 1.373(16) .
C42 C43 1.36(2) .
C42 H42A 0.9300 .
C43 C44 1.32(3) .
C43 H43A 0.9300 .
C44 C45 1.35(3) .
C44 H44A 0.9300 .
C45 C46 1.40(2) .
C45 H45A 0.9300 .
C46 H46A 0.9300 .
C51 C52 1.380(16) .
C51 C56 1.392(17) .
C52 C53 1.353(18) .
C52 H52A 0.9300 .
C53 C54 1.36(2) .
C53 H53A 0.9300 .
C54 C55 1.33(2) .
C54 H54A 0.9300 .
C55 C56 1.39(2) .
C55 H55A 0.9300 .
C56 H56A 0.9300 .
Cl1 C01 1.765(5) .
Cl2 C01 1.765(5) .
Cl2 Cl2 2.15(8) 3_666
Cl1' C01 1.764(5) .
Cl2' C01 1.764(5) .
